data_8105001
loop_
_publ_author_name
'Ma, Jin-Xia'
'Wei, Ping'
'Li, Qing-Lin'
'Fu, Tao'
'Zhao, Ji-Xing'
'Zhao, Li'

_publ_section_title
;
 Crystal structure of
 (E)-1-(4-(((E)-2-bromo-6-hydroxybenzylidene)amino)phenyl)ethan-1-one
 O-methyl oxime, C16H15BrN2O2
;
_journal_issue 1
_journal_name_full 'Zeitschrift f\"ur Kristallographie - New Crystal Structures'
_journal_page_first 19
_journal_page_last 20
_journal_paper_doi 10.1515/ncrs-2019-0435
_journal_volume 235
_journal_year 2019
_chemical_formula_moiety 'C16 H15 Br N2 O2'
_chemical_formula_sum 'C16 H15 Br N2 O2'
_chemical_formula_weight 347.21
_space_group_crystal_system monoclinic
_space_group_IT_number 4
_space_group_name_Hall 'P 2yb'
_space_group_name_H-M_alt 'P 1 21 1'
_atom_sites_solution_hydrogens geom
_atom_sites_solution_primary direct
_cell_angle_alpha 90
_cell_angle_beta 92.743(2)
_cell_angle_gamma 90
_cell_formula_units_Z 2
_cell_length_a 10.9311(8)
_cell_length_b 3.9554(3)
_cell_length_c 16.5215(12)
_cell_measurement_reflns_used 2895
_cell_measurement_temperature 173(2)
_cell_measurement_theta_max 27.67
_cell_measurement_theta_min 2.47
_cell_volume 713.52(9)
_computing_cell_refinement 'Bruker SAINT'
_computing_data_reduction 'Bruker SAINT'
_computing_molecular_graphics 'Olex2 (Dolomanov et al., 2009)'
_computing_publication_material 'Olex2 (Dolomanov et al., 2009)'
_computing_structure_refinement 'XL (Sheldrick, 2008)'
_computing_structure_solution 'ShelXS-1997 (Sheldrick, 2008)'
_diffrn_ambient_temperature 173.0
_diffrn_measured_fraction_theta_full 0.997
_diffrn_measured_fraction_theta_max 0.997
_diffrn_measurement_device_type 'Bruker APEX-II CCD'
_diffrn_measurement_method '\f and \w scans'
_diffrn_radiation_type MoK\a
_diffrn_radiation_wavelength 0.71073
_diffrn_reflns_av_R_equivalents 0.0755
_diffrn_reflns_av_unetI/netI 0.0706
_diffrn_reflns_Laue_measured_fraction_full 0.997
_diffrn_reflns_Laue_measured_fraction_max 0.997
_diffrn_reflns_limit_h_max 13
_diffrn_reflns_limit_h_min -13
_diffrn_reflns_limit_k_max 4
_diffrn_reflns_limit_k_min -4
_diffrn_reflns_limit_l_max 20
_diffrn_reflns_limit_l_min -19
_diffrn_reflns_number 7892
_diffrn_reflns_point_group_measured_fraction_full 0.998
_diffrn_reflns_point_group_measured_fraction_max 0.998
_diffrn_reflns_theta_full 25.242
_diffrn_reflns_theta_max 25.499
_diffrn_reflns_theta_min 2.468
_exptl_absorpt_coefficient_mu 2.886
_exptl_absorpt_correction_type none
_exptl_crystal_density_diffrn 1.616
_exptl_crystal_description block
_exptl_crystal_F_000 352
_exptl_crystal_size_max 0.17
_exptl_crystal_size_mid 0.14
_exptl_crystal_size_min 0.13
_refine_diff_density_max 0.685
_refine_diff_density_min -0.300
_refine_diff_density_rms 0.073
_refine_ls_abs_structure_details
;
 Refined as an inversion twin.
;
_refine_ls_abs_structure_Flack 0.182(17)
_refine_ls_extinction_coef .
_refine_ls_extinction_method none
_refine_ls_goodness_of_fit_ref 1.000
_refine_ls_hydrogen_treatment constr
_refine_ls_matrix_type full
_refine_ls_number_parameters 194
_refine_ls_number_reflns 2622
_refine_ls_number_restraints 1
_refine_ls_restrained_S_all 0.999
_refine_ls_R_factor_all 0.0460
_refine_ls_R_factor_gt 0.0335
_refine_ls_shift/su_max 0.000
_refine_ls_shift/su_mean 0.000
_refine_ls_structure_factor_coef Fsqd
_refine_ls_weighting_details 'w=1/[\s^2^(Fo^2^)+(0.0188P)^2^] where P=(Fo^2^+2Fc^2^)/3'
_refine_ls_weighting_scheme calc
_refine_ls_wR_factor_gt 0.0614
_refine_ls_wR_factor_ref 0.0655
_reflns_Friedel_coverage 0.731
_reflns_Friedel_fraction_full 1.000
_reflns_Friedel_fraction_max 1.000
_reflns_number_gt 2263
_reflns_number_total 2622
_reflns_threshold_expression 'I > 2\s(I)'
_cod_data_source_file suppl_ncrs-2019-0435_suppl.cif
_cod_data_source_block 2_c
_cod_database_code 8105001
_shelx_space_group_comment
;
The symmetry employed for this shelxl refinement is uniquely defined
by the following loop, which should always be used as a source of
symmetry information in preference to the above space-group names.
They are only intended as comments.
;
_shelx_estimated_absorpt_t_max 0.705
_shelx_estimated_absorpt_t_min 0.640
_olex2_refinement_description
;
1. Twinned data refinement
 Scales: 0.818(17) 0.182(17)
2. Fixed Uiso
 At 1.2 times of:
  All C(H) groups
 At 1.5 times of:
  All C(H,H,H) groups, All O(H) groups
3.a Aromatic/amide H refined with riding coordinates:
 C4(H4), C12(H12), C5(H5), C13(H13), C7(H7), C9(H9), C10(H10), C6(H6)
3.b Idealised Me refined as rotating group:
 C15(H15A,H15B,H15C), C16(H16A,H16B,H16C)
3.c Idealised tetrahedral OH refined as rotating group:
 O1(H1)
;
_shelx_shelxl_version_number 2014/7
_olex2_submission_special_instructions 'No special instructions were received'

loop_
_space_group_symop_operation_xyz
'x, y, z'
'-x, y+1/2, -z'

loop_
_atom_site_label
_atom_site_type_symbol
_atom_site_fract_x
_atom_site_fract_y
_atom_site_fract_z
_atom_site_U_iso_or_equiv
_atom_site_adp_type
_atom_site_occupancy
_atom_site_site_symmetry_order
_atom_site_calc_flag
_atom_site_refinement_flags_posn
_atom_site_refinement_flags_adp
_atom_site_refinement_flags_occupancy
_atom_site_disorder_assembly
_atom_site_disorder_group
Br1 Br -1.51230(4) -1.15197(17) -1.16170(3) 0.03161(16) Uani 1 1 d . . . . .
N2 N -1.1824(4) -1.7579(12) -1.6462(3) 0.0336(13) Uani 1 1 d . . . . .
O1 O -1.0669(3) -1.6696(19) -1.12664(18) 0.0345(8) Uani 1 1 d . . . . .
H1 H -1.0855 -1.7202 -1.1750 0.052 Uiso 1 1 calc GR . . . .
N1 N -1.1922(3) -1.664(2) -1.2640(2) 0.0265(9) Uani 1 1 d . . . . .
C4 C -1.3537(4) -1.175(3) -1.0228(3) 0.0302(12) Uani 1 1 d . . . . .
H4 H -1.4188 -1.0609 -0.9981 0.036 Uiso 1 1 calc R . . . .
C12 C -1.1362(4) -1.7190(17) -1.4818(3) 0.0284(17) Uani 1 1 d . . . . .
H12 H -1.0730 -1.6595 -1.5167 0.034 Uiso 1 1 calc R . . . .
C8 C -1.2116(4) -1.7395(12) -1.3479(3) 0.0238(14) Uani 1 1 d . . . . .
C5 C -1.2458(5) -1.2521(14) -0.9784(3) 0.0348(17) Uani 1 1 d . . . . .
H5 H -1.2372 -1.1873 -0.9231 0.042 Uiso 1 1 calc R . . . .
C13 C -1.1188(4) -1.669(3) -1.3996(2) 0.0280(11) Uani 1 1 d . . . . .
H13 H -1.0425 -1.5845 -1.3781 0.034 Uiso 1 1 calc R . . . .
C15 C -1.3762(4) -2.0781(16) -1.6366(3) 0.0333(17) Uani 1 1 d . . . . .
H15A H -1.3635 -2.1507 -1.6923 0.050 Uiso 1 1 calc GR . . . .
H15B H -1.4466 -1.9247 -1.6363 0.050 Uiso 1 1 calc GR . . . .
H15C H -1.3919 -2.2763 -1.6031 0.050 Uiso 1 1 calc GR . . . .
C11 C -1.2453(5) -1.8563(14) -1.5146(3) 0.0241(12) Uani 1 1 d . . . . .
C7 C -1.2805(4) -1.5265(12) -1.2269(3) 0.0228(12) Uani 1 1 d . . . . .
H7 H -1.3556 -1.4828 -1.2564 0.027 Uiso 1 1 calc R . . . .
C9 C -1.3190(5) -1.8856(13) -1.3787(3) 0.0254(12) Uani 1 1 d . . . . .
H9 H -1.3814 -1.9464 -1.3433 0.030 Uiso 1 1 calc R . . . .
O2 O -1.2111(4) -1.7967(10) -1.7298(2) 0.0446(12) Uani 1 1 d . . . . .
C16 C -1.1181(5) -1.618(3) -1.7723(3) 0.0479(17) Uani 1 1 d . . . . .
H16A H -1.0371 -1.7065 -1.7554 0.072 Uiso 1 1 calc GR . . . .
H16B H -1.1219 -1.3765 -1.7594 0.072 Uiso 1 1 calc GR . . . .
H16C H -1.1324 -1.6499 -1.8308 0.072 Uiso 1 1 calc GR . . . .
C3 C -1.3638(4) -1.2658(13) -1.1027(3) 0.0266(13) Uani 1 1 d . . . . .
C10 C -1.3355(5) -1.9431(14) -1.4615(3) 0.0262(13) Uani 1 1 d . . . . .
H10 H -1.4095 -2.0433 -1.4822 0.031 Uiso 1 1 calc R . . . .
C1 C -1.1624(5) -1.5079(14) -1.0941(3) 0.0247(12) Uani 1 1 d . . . . .
C14 C -1.2650(5) -1.9002(14) -1.6036(3) 0.0268(12) Uani 1 1 d . . . . .
C6 C -1.1516(5) -1.4201(15) -1.0130(3) 0.0306(14) Uani 1 1 d . . . . .
H6 H -1.0794 -1.4757 -0.9814 0.037 Uiso 1 1 calc R . . . .
C2 C -1.2696(4) -1.4360(14) -1.1420(3) 0.0239(12) Uani 1 1 d . . . . .

loop_
_atom_site_aniso_label
_atom_site_aniso_U_11
_atom_site_aniso_U_22
_atom_site_aniso_U_33
_atom_site_aniso_U_23
_atom_site_aniso_U_13
_atom_site_aniso_U_12
Br1 0.0296(2) 0.0378(3) 0.0275(2) 0.0006(4) 0.00170(17) 0.0081(4)
N2 0.040(2) 0.041(4) 0.020(2) -0.002(2) 0.0040(19) 0.003(2)
O1 0.0269(15) 0.051(2) 0.0251(17) 0.002(4) -0.0019(13) 0.004(3)
N1 0.0260(18) 0.034(2) 0.0197(18) 0.002(4) 0.0008(15) 0.003(4)
C4 0.037(2) 0.031(3) 0.023(2) -0.006(4) 0.0067(19) 0.001(4)
C12 0.023(2) 0.038(5) 0.025(2) 0.000(3) 0.0019(19) 0.000(3)
C8 0.028(2) 0.021(4) 0.022(2) 0.002(2) 0.000(2) 0.004(2)
C5 0.046(3) 0.038(5) 0.020(3) 0.000(3) 0.001(2) -0.011(3)
C13 0.020(2) 0.038(3) 0.026(2) -0.002(5) 0.0006(18) -0.005(4)
C15 0.040(3) 0.034(5) 0.025(3) -0.005(3) -0.007(2) -0.006(3)
C11 0.030(3) 0.020(3) 0.022(3) 0.003(2) 0.004(2) 0.004(2)
C7 0.023(2) 0.023(3) 0.023(3) 0.004(2) 0.001(2) -0.002(2)
C9 0.026(3) 0.027(3) 0.023(3) 0.004(2) 0.003(2) -0.001(2)
O2 0.049(2) 0.058(3) 0.027(2) -0.0002(19) 0.0007(19) -0.007(2)
C16 0.058(3) 0.051(5) 0.036(3) -0.001(5) 0.018(3) -0.001(5)
C3 0.026(3) 0.022(3) 0.031(3) 0.003(2) 0.001(2) 0.002(2)
C10 0.027(3) 0.026(3) 0.026(3) 0.001(3) 0.000(2) -0.002(2)
C1 0.026(3) 0.026(3) 0.022(3) 0.003(2) 0.002(2) -0.004(2)
C14 0.033(3) 0.024(3) 0.023(3) 0.004(2) 0.002(2) 0.007(3)
C6 0.029(3) 0.037(4) 0.025(3) 0.006(3) -0.006(2) -0.005(3)
C2 0.023(3) 0.025(3) 0.023(3) 0.005(2) 0.000(2) -0.002(2)

loop_
_atom_type_symbol
_atom_type_description
_atom_type_scat_dispersion_real
_atom_type_scat_dispersion_imag
_atom_type_scat_source
C C 0.0033 0.0016 'International Tables Vol C Tables 4.2.6.8 and 6.1.1.4'
H H 0.0000 0.0000 'International Tables Vol C Tables 4.2.6.8 and 6.1.1.4'
Br Br -0.2901 2.4595 'International Tables Vol C Tables 4.2.6.8 and 6.1.1.4'
N N 0.0061 0.0033 'International Tables Vol C Tables 4.2.6.8 and 6.1.1.4'
O O 0.0106 0.0060 'International Tables Vol C Tables 4.2.6.8 and 6.1.1.4'

loop_
_geom_angle_atom_site_label_1
_geom_angle_atom_site_label_2
_geom_angle_atom_site_label_3
_geom_angle
_geom_angle_site_symmetry_1
_geom_angle_site_symmetry_3
C14 N2 O2 110.9(4) . .
C1 O1 H1 109.5 . .
C7 N1 C8 118.1(4) . .
C5 C4 H4 120.8 . .
C3 C4 H4 120.8 . .
C3 C4 C5 118.5(5) . .
C13 C12 H12 119.5 . .
C13 C12 C11 120.9(5) . .
C11 C12 H12 119.5 . .
C13 C8 N1 118.6(4) . .
C9 C8 N1 121.9(5) . .
C9 C8 C13 119.4(5) . .
C4 C5 H5 119.3 . .
C6 C5 C4 121.4(5) . .
C6 C5 H5 119.3 . .
C12 C13 C8 120.5(5) . .
C12 C13 H13 119.7 . .
C8 C13 H13 119.7 . .
H15A C15 H15B 109.5 . .
H15A C15 H15C 109.5 . .
H15B C15 H15C 109.5 . .
C14 C15 H15A 109.5 . .
C14 C15 H15B 109.5 . .
C14 C15 H15C 109.5 . .
C12 C11 C14 120.7(5) . .
C10 C11 C12 117.9(5) . .
C10 C11 C14 121.4(5) . .
N1 C7 H7 118.8 . .
N1 C7 C2 122.5(4) . .
C2 C7 H7 118.8 . .
C8 C9 H9 120.1 . .
C8 C9 C10 119.9(5) . .
C10 C9 H9 120.1 . .
N2 O2 C16 107.1(4) . .
O2 C16 H16A 109.5 . .
O2 C16 H16B 109.5 . .
O2 C16 H16C 109.5 . .
H16A C16 H16B 109.5 . .
H16A C16 H16C 109.5 . .
H16B C16 H16C 109.5 . .
C4 C3 Br1 117.3(4) . .
C4 C3 C2 122.8(5) . .
C2 C3 Br1 119.9(4) . .
C11 C10 H10 119.4 . .
C9 C10 C11 121.1(5) . .
C9 C10 H10 119.4 . .
O1 C1 C6 118.0(5) . .
O1 C1 C2 120.4(4) . .
C6 C1 C2 121.5(5) . .
N2 C14 C15 125.7(5) . .
N2 C14 C11 114.4(5) . .
C15 C14 C11 119.8(5) . .
C5 C6 C1 119.5(5) . .
C5 C6 H6 120.2 . .
C1 C6 H6 120.2 . .
C3 C2 C7 122.4(5) . .
C1 C2 C7 121.4(5) . .
C1 C2 C3 116.2(5) . .

loop_
_geom_bond_atom_site_label_1
_geom_bond_atom_site_label_2
_geom_bond_distance
_geom_bond_site_symmetry_2
Br1 C3 1.907(5) .
N2 O2 1.409(5) .
N2 C14 1.299(7) .
O1 H1 0.8400 .
O1 C1 1.358(6) .
N1 C8 1.424(6) .
N1 C7 1.289(6) .
C4 H4 0.9500 .
C4 C5 1.392(7) .
C4 C3 1.368(7) .
C12 H12 0.9500 .
C12 C13 1.377(6) .
C12 C11 1.397(7) .
C8 C13 1.385(6) .
C8 C9 1.384(7) .
C5 H5 0.9500 .
C5 C6 1.373(8) .
C13 H13 0.9500 .
C15 H15A 0.9800 .
C15 H15B 0.9800 .
C15 H15C 0.9800 .
C15 C14 1.485(7) .
C11 C10 1.394(7) .
C11 C14 1.486(7) .
C7 H7 0.9500 .
C7 C2 1.446(7) .
C9 H9 0.9500 .
C9 C10 1.390(7) .
O2 C16 1.447(8) .
C16 H16A 0.9800 .
C16 H16B 0.9800 .
C16 H16C 0.9800 .
C3 C2 1.414(7) .
C10 H10 0.9500 .
C1 C6 1.384(7) .
C1 C2 1.412(7) .
C6 H6 0.9500 .

loop_
_geom_torsion_atom_site_label_1
_geom_torsion_atom_site_label_2
_geom_torsion_atom_site_label_3
_geom_torsion_atom_site_label_4
_geom_torsion
_geom_torsion_site_symmetry_1
_geom_torsion_site_symmetry_2
_geom_torsion_site_symmetry_3
_geom_torsion_site_symmetry_4
Br1 C3 C2 C7 0.6(7) . . . .
Br1 C3 C2 C1 179.5(4) . . . .
O1 C1 C6 C5 179.1(6) . . . .
O1 C1 C2 C7 -0.9(8) . . . .
O1 C1 C2 C3 -179.8(5) . . . .
N1 C8 C13 C12 -176.2(7) . . . .
N1 C8 C9 C10 177.7(6) . . . .
N1 C7 C2 C3 175.9(6) . . . .
N1 C7 C2 C1 -2.8(9) . . . .
C4 C5 C6 C1 1.5(9) . . . .
C4 C3 C2 C7 -179.0(7) . . . .
C4 C3 C2 C1 -0.2(9) . . . .
C12 C11 C10 C9 1.9(8) . . . .
C12 C11 C14 N2 -9.5(8) . . . .
C12 C11 C14 C15 173.8(6) . . . .
C8 N1 C7 C2 -179.1(6) . . . .
C8 C9 C10 C11 0.0(8) . . . .
C5 C4 C3 Br1 -179.5(6) . . . .
C5 C4 C3 C2 0.2(11) . . . .
C13 C12 C11 C10 -0.5(10) . . . .
C13 C12 C11 C14 178.1(7) . . . .
C13 C8 C9 C10 -3.4(9) . . . .
C11 C12 C13 C8 -2.9(12) . . . .
C7 N1 C8 C13 137.3(7) . . . .
C7 N1 C8 C9 -43.8(10) . . . .
C9 C8 C13 C12 4.8(11) . . . .
O2 N2 C14 C15 -0.7(8) . . . .
O2 N2 C14 C11 -177.0(4) . . . .
C3 C4 C5 C6 -0.9(11) . . . .
C10 C11 C14 N2 169.0(5) . . . .
C10 C11 C14 C15 -7.6(8) . . . .
C14 N2 O2 C16 177.3(5) . . . .
C14 C11 C10 C9 -176.7(5) . . . .
C6 C1 C2 C7 179.7(5) . . . .
C6 C1 C2 C3 0.9(8) . . . .
C2 C1 C6 C5 -1.5(8) . . . .

loop_
_twin_individual_id
_twin_individual_mass_fraction_refined
1 0.818(17)
2 0.182(17)
